data_2211663
loop_
_publ_author_name
'Guo-Bing Yan'
'Ming-Hua Yang'
'Yun-Fa Zheng'

_publ_section_title
{4,6-Dichloro-2-[(1,5-dimethyl-3-oxo-2-phenyl-2,3-dihydro-1<i>H</i>-pyrazol-4-yl)iminomethyl]phenolato-\k^2^<i>N</i>,<i>O</i>}copper(II)
_journal_coeditor_code WN2089
_journal_issue 12
_journal_name_full 'Acta Crystallographica Section E'
_journal_page_first m3481
_journal_page_last m3482
_journal_paper_doi 10.1107/S1600536806049233
_journal_volume 62
_journal_year 2006
_chemical_formula_iupac '[Cu (C18 H14 Cl2 N3 O2)2]'
_chemical_formula_moiety 'C36 H28 Cl4 Cu N6 O4'
_chemical_formula_sum 'C36 H28 Cl4 Cu N6 O4'
_chemical_formula_weight 813.98
_chemical_name_systematic
;
{4,6-Dichloro-2-[(1,5-dimethyl-3-oxo-2-phenyl-2,3-dihydro-1H-pyrazol-4-
yl)iminomethyl]phenolato-\k^2^N,O}copper(II)
;
_space_group_IT_number 15
_symmetry_cell_setting monoclinic
_symmetry_space_group_name_Hall '-C 2yc'
_symmetry_space_group_name_H-M 'C 1 2/c 1'
_atom_sites_solution_hydrogens geom
_atom_sites_solution_primary direct
_atom_sites_solution_secondary difmap
_audit_creation_method SHELXL-97
_cell_angle_alpha 90.00
_cell_angle_beta 91.5700(10)
_cell_angle_gamma 90.00
_cell_formula_units_Z 4
_cell_length_a 23.4341(17)
_cell_length_b 6.7434(5)
_cell_length_c 22.6048(16)
_cell_measurement_reflns_used 5244
_cell_measurement_temperature 273(2)
_cell_measurement_theta_max 25.04
_cell_measurement_theta_min 2.12
_cell_volume 3570.8(4)
_computing_cell_refinement APEX2
_computing_data_collection 'APEX2 (Bruker, 2004)'
_computing_data_reduction APEX2
_computing_molecular_graphics APEX2
_computing_publication_material APEX2
_computing_structure_refinement 'SHELXL97 (Sheldrick, 1997)'
_computing_structure_solution 'SHELXS97 (Sheldrick, 1997)'
_diffrn_ambient_temperature 273(2)
_diffrn_measured_fraction_theta_full 0.985
_diffrn_measured_fraction_theta_max 0.985
_diffrn_measurement_device_type 'Bruker APEX-II area-detector'
_diffrn_measurement_method '\f and \w'
_diffrn_radiation_monochromator graphite
_diffrn_radiation_source 'fine-focus sealed tube'
_diffrn_radiation_type MoK\a
_diffrn_radiation_wavelength 0.71073
_diffrn_reflns_av_R_equivalents 0.0306
_diffrn_reflns_av_sigmaI/netI 0.0261
_diffrn_reflns_limit_h_max 28
_diffrn_reflns_limit_h_min -28
_diffrn_reflns_limit_k_max 7
_diffrn_reflns_limit_k_min -8
_diffrn_reflns_limit_l_max 27
_diffrn_reflns_limit_l_min -26
_diffrn_reflns_number 10369
_diffrn_reflns_theta_full 25.19
_diffrn_reflns_theta_max 25.19
_diffrn_reflns_theta_min 1.74
_diffrn_standards_interval_count 0
_diffrn_standards_interval_time 0
_diffrn_standards_number 0
_exptl_absorpt_coefficient_mu 0.960
_exptl_absorpt_correction_T_max 0.8853
_exptl_absorpt_correction_T_min 0.7361
_exptl_absorpt_correction_type multi-scan
_exptl_absorpt_process_details '(SADABS; Sheldrick, 1996)'
_exptl_crystal_colour blue
_exptl_crystal_density_diffrn 1.514
_exptl_crystal_density_method 'not measured'
_exptl_crystal_description prism
_exptl_crystal_F_000 1660
_exptl_crystal_size_max 0.34
_exptl_crystal_size_mid 0.16
_exptl_crystal_size_min 0.13
_refine_diff_density_max 0.549
_refine_diff_density_min -0.370
_refine_ls_extinction_method none
_refine_ls_goodness_of_fit_ref 1.084
_refine_ls_hydrogen_treatment constr
_refine_ls_matrix_type full
_refine_ls_number_parameters 233
_refine_ls_number_reflns 3172
_refine_ls_number_restraints 0
_refine_ls_restrained_S_all 1.084
_refine_ls_R_factor_all 0.0422
_refine_ls_R_factor_gt 0.0349
_refine_ls_shift/su_max 0.000
_refine_ls_shift/su_mean 0.000
_refine_ls_structure_factor_coef Fsqd
_refine_ls_weighting_details 'calc w=1/[\s^2^(Fo^2^)+(0.0692P)^2^+0.3862P] where P=(Fo^2^+2Fc^2^)/3'
_refine_ls_weighting_scheme calc
_refine_ls_wR_factor_gt 0.1008
_refine_ls_wR_factor_ref 0.1051
_reflns_number_gt 2660
_reflns_number_total 3172
_reflns_threshold_expression I>2\s(I)
_cod_data_source_file wn2089.cif
_cod_data_source_block I
_cod_original_sg_symbol_H-M 'C 2/c'
_cod_database_code 2211663
_cod_database_fobs_code 2211663

loop_
_symmetry_equiv_pos_as_xyz
'x, y, z'
'-x, y, -z+1/2'
'x+1/2, y+1/2, z'
'-x+1/2, y+1/2, -z+1/2'
'-x, -y, -z'
'x, -y, z-1/2'
'-x+1/2, -y+1/2, -z'
'x+1/2, -y+1/2, z-1/2'

loop_
_atom_site_type_symbol
_atom_site_label
_atom_site_fract_x
_atom_site_fract_y
_atom_site_fract_z
_atom_site_U_iso_or_equiv
_atom_site_adp_type
_atom_site_calc_flag
_atom_site_refinement_flags
_atom_site_occupancy
Cu Cu1 0.0000 0.13084(6) 0.2500 0.03850(15) Uani d S 1
N N1 0.02757(7) 0.0803(3) 0.17038(7) 0.0385(4) Uani d . 1
N N2 -0.08406(8) -0.1200(3) 0.07475(8) 0.0430(5) Uani d . 1
N N3 -0.06744(7) 0.0499(3) 0.04327(7) 0.0420(4) Uani d . 1
O O1 0.07314(6) 0.1923(3) 0.28143(7) 0.0490(4) Uani d . 1
O O2 -0.00544(8) 0.3147(3) 0.06217(8) 0.0569(5) Uani d . 1
C C1 -0.01213(9) 0.0260(3) 0.12484(9) 0.0385(5) Uani d . 1
C C2 -0.04701(10) -0.1319(3) 0.12329(10) 0.0421(5) Uani d . 1
C C3 -0.02511(10) 0.1510(3) 0.07489(10) 0.0409(5) Uani d . 1
C C4 -0.04889(13) -0.3040(4) 0.16436(12) 0.0627(7) Uani d . 1
H H4A -0.0259 -0.2762 0.1992 0.094 Uiso calc R 1
H H4B -0.0344 -0.4196 0.1451 0.094 Uiso calc R 1
H H4C -0.0876 -0.3274 0.1753 0.094 Uiso calc R 1
C C5 -0.09640(11) -0.2978(4) 0.03901(11) 0.0548(6) Uani d . 1
H H5A -0.0628 -0.3364 0.0186 0.082 Uiso calc R 1
H H5B -0.1265 -0.2693 0.0107 0.082 Uiso calc R 1
H H5C -0.1080 -0.4038 0.0644 0.082 Uiso calc R 1
C C6 -0.10449(10) 0.1333(3) -0.00074(10) 0.0430(5) Uani d . 1
C C7 -0.16238(11) 0.0881(4) -0.00231(11) 0.0565(7) Uani d . 1
H H7 -0.1776 0.0069 0.0265 0.068 Uiso calc R 1
C C8 -0.19710(13) 0.1652(5) -0.04714(14) 0.0707(9) Uani d . 1
H H8 -0.2356 0.1320 -0.0493 0.085 Uiso calc R 1
C C9 -0.17462(15) 0.2918(5) -0.08884(14) 0.0766(9) Uani d . 1
H H9 -0.1979 0.3434 -0.1190 0.092 Uiso calc R 1
C C10 -0.11806(15) 0.3403(4) -0.08529(13) 0.0681(8) Uani d . 1
H H10 -0.1035 0.4295 -0.1124 0.082 Uiso calc R 1
C C11 -0.08193(12) 0.2600(4) -0.04240(10) 0.0535(6) Uani d . 1
H H11 -0.0432 0.2903 -0.0414 0.064 Uiso calc R 1
C C12 0.11991(9) 0.2175(3) 0.25324(9) 0.0393(5) Uani d . 1
C C13 0.17017(9) 0.2768(3) 0.28486(10) 0.0404(5) Uani d . 1
C C14 0.22127(9) 0.3076(3) 0.25816(11) 0.0452(6) Uani d . 1
H H14 0.2533 0.3473 0.2804 0.054 Uiso calc R 1
C C15 0.22463(9) 0.2788(3) 0.19751(11) 0.0443(5) Uani d . 1
C C16 0.17817(10) 0.2199(4) 0.16449(11) 0.0438(5) Uani d . 1
H H16 0.1813 0.2000 0.1240 0.053 Uiso calc R 1
C C17 0.12514(9) 0.1891(3) 0.19143(10) 0.0389(5) Uani d . 1
C C18 0.07861(10) 0.1245(3) 0.15395(10) 0.0407(5) Uani d . 1
H H18 0.0857 0.1131 0.1138 0.049 Uiso calc R 1
Cl Cl1 0.16534(3) 0.30613(10) 0.36073(3) 0.05329(19) Uani d . 1
Cl Cl2 0.28948(3) 0.31602(11) 0.16363(3) 0.0640(2) Uani d . 1

loop_
_atom_site_aniso_label
_atom_site_aniso_U_11
_atom_site_aniso_U_22
_atom_site_aniso_U_33
_atom_site_aniso_U_12
_atom_site_aniso_U_13
_atom_site_aniso_U_23
Cu1 0.0304(2) 0.0529(3) 0.0319(2) 0.000 -0.00376(15) 0.000
N1 0.0334(9) 0.0470(11) 0.0348(9) -0.0017(8) -0.0045(7) -0.0013(8)
N2 0.0420(10) 0.0463(12) 0.0403(10) -0.0063(8) -0.0068(8) 0.0002(8)
N3 0.0406(10) 0.0453(11) 0.0396(10) -0.0024(9) -0.0082(8) 0.0007(8)
O1 0.0348(8) 0.0762(12) 0.0359(9) -0.0084(8) -0.0023(7) -0.0031(7)
O2 0.0655(12) 0.0514(11) 0.0531(11) -0.0126(9) -0.0122(9) 0.0078(8)
C1 0.0337(10) 0.0470(14) 0.0346(11) -0.0003(10) -0.0026(8) -0.0028(9)
C2 0.0390(12) 0.0501(14) 0.0370(12) -0.0027(10) -0.0025(9) 0.0001(9)
C3 0.0367(11) 0.0453(14) 0.0404(12) -0.0021(10) -0.0035(9) -0.0034(10)
C4 0.0687(18) 0.0607(18) 0.0577(17) -0.0159(14) -0.0152(13) 0.0118(13)
C5 0.0568(15) 0.0538(16) 0.0531(15) -0.0106(12) -0.0112(12) -0.0024(12)
C6 0.0446(13) 0.0494(15) 0.0344(12) 0.0070(10) -0.0088(9) -0.0067(10)
C7 0.0487(14) 0.0694(18) 0.0506(14) 0.0037(12) -0.0119(11) -0.0071(12)
C8 0.0554(17) 0.086(2) 0.0689(19) 0.0164(15) -0.0231(15) -0.0112(16)
C9 0.085(2) 0.078(2) 0.0644(19) 0.0188(18) -0.0324(17) 0.0016(16)
C10 0.092(2) 0.0595(18) 0.0516(16) 0.0049(15) -0.0200(15) 0.0060(13)
C11 0.0649(16) 0.0508(16) 0.0442(14) 0.0026(13) -0.0105(11) -0.0042(11)
C12 0.0361(11) 0.0409(13) 0.0407(12) -0.0015(10) -0.0050(9) 0.0024(9)
C13 0.0375(11) 0.0400(13) 0.0433(12) 0.0007(10) -0.0077(9) -0.0013(10)
C14 0.0373(12) 0.0372(13) 0.0605(16) -0.0018(10) -0.0107(11) -0.0016(10)
C15 0.0330(11) 0.0369(13) 0.0630(15) -0.0024(10) 0.0039(10) 0.0020(10)
C16 0.0410(12) 0.0452(14) 0.0452(13) -0.0009(11) 0.0017(10) -0.0001(10)
C17 0.0325(11) 0.0426(13) 0.0413(12) -0.0015(9) -0.0021(9) -0.0003(9)
C18 0.0400(12) 0.0467(14) 0.0352(11) -0.0002(10) -0.0015(9) -0.0008(9)
Cl1 0.0507(4) 0.0640(4) 0.0444(4) 0.0004(3) -0.0132(3) -0.0078(3)
Cl2 0.0387(3) 0.0662(5) 0.0876(5) -0.0094(3) 0.0130(3) -0.0052(3)

loop_
_atom_type_symbol
_atom_type_description
_atom_type_scat_dispersion_real
_atom_type_scat_dispersion_imag
_atom_type_scat_source
C C 0.0033 0.0016 'International Tables Vol C Tables 4.2.6.8 and 6.1.1.4'
H H 0.0000 0.0000 'International Tables Vol C Tables 4.2.6.8 and 6.1.1.4'
N N 0.0061 0.0033 'International Tables Vol C Tables 4.2.6.8 and 6.1.1.4'
O O 0.0106 0.0060 'International Tables Vol C Tables 4.2.6.8 and 6.1.1.4'
Cu Cu 0.3201 1.2651 'International Tables Vol C Tables 4.2.6.8 and 6.1.1.4'
Cl Cl 0.1484 0.1585 'International Tables Vol C Tables 4.2.6.8 and 6.1.1.4'

loop_
_geom_angle_atom_site_label_1
_geom_angle_atom_site_label_2
_geom_angle_atom_site_label_3
_geom_angle_site_symmetry_1
_geom_angle_site_symmetry_3
_geom_angle
_geom_angle_publ_flag
O1 Cu1 O1 2 . 154.58(11) y
O1 Cu1 N1 2 . 90.65(7) y
O1 Cu1 N1 . . 93.73(7) y
O1 Cu1 N1 2 2 93.73(7) ?
O1 Cu1 N1 . 2 90.65(7) ?
N1 Cu1 N1 . 2 159.96(11) y
C18 N1 C1 . . 116.35(17) ?
C18 N1 Cu1 . . 123.59(15) ?
C1 N1 Cu1 . . 119.08(13) ?
C2 N2 N3 . . 105.76(17) ?
C2 N2 C5 . . 119.9(2) ?
N3 N2 C5 . . 116.01(18) ?
C3 N3 N2 . . 110.10(17) ?
C3 N3 C6 . . 125.6(2) ?
N2 N3 C6 . . 120.26(18) ?
C12 O1 Cu1 . . 128.14(13) ?
C2 C1 N1 . . 127.7(2) ?
C2 C1 C3 . . 109.25(19) ?
N1 C1 C3 . . 122.7(2) ?
C1 C2 N2 . . 110.07(19) ?
C1 C2 C4 . . 129.1(2) ?
N2 C2 C4 . . 120.8(2) ?
O2 C3 N3 . . 126.0(2) ?
O2 C3 C1 . . 129.5(2) ?
N3 C3 C1 . . 104.47(19) ?
C2 C4 H4A . . 109.5 ?
C2 C4 H4B . . 109.5 ?
H4A C4 H4B . . 109.5 ?
C2 C4 H4C . . 109.5 ?
H4A C4 H4C . . 109.5 ?
H4B C4 H4C . . 109.5 ?
N2 C5 H5A . . 109.5 ?
N2 C5 H5B . . 109.5 ?
H5A C5 H5B . . 109.5 ?
N2 C5 H5C . . 109.5 ?
H5A C5 H5C . . 109.5 ?
H5B C5 H5C . . 109.5 ?
C11 C6 C7 . . 120.5(2) ?
C11 C6 N3 . . 118.9(2) ?
C7 C6 N3 . . 120.6(2) ?
C8 C7 C6 . . 119.4(3) ?
C8 C7 H7 . . 120.3 ?
C6 C7 H7 . . 120.3 ?
C7 C8 C9 . . 120.2(3) ?
C7 C8 H8 . . 119.9 ?
C9 C8 H8 . . 119.9 ?
C10 C9 C8 . . 119.6(3) ?
C10 C9 H9 . . 120.2 ?
C8 C9 H9 . . 120.2 ?
C9 C10 C11 . . 121.5(3) ?
C9 C10 H10 . . 119.2 ?
C11 C10 H10 . . 119.2 ?
C10 C11 C6 . . 118.7(3) ?
C10 C11 H11 . . 120.6 ?
C6 C11 H11 . . 120.6 ?
O1 C12 C13 . . 119.5(2) ?
O1 C12 C17 . . 124.35(19) ?
C13 C12 C17 . . 116.2(2) ?
C14 C13 C12 . . 122.9(2) ?
C14 C13 Cl1 . . 119.99(17) ?
C12 C13 Cl1 . . 117.07(17) ?
C13 C14 C15 . . 119.2(2) ?
C13 C14 H14 . . 120.4 ?
C15 C14 H14 . . 120.4 ?
C16 C15 C14 . . 121.0(2) ?
C16 C15 Cl2 . . 119.72(19) ?
C14 C15 Cl2 . . 119.24(17) ?
C15 C16 C17 . . 120.4(2) ?
C15 C16 H16 . . 119.8 ?
C17 C16 H16 . . 119.8 ?
C16 C17 C12 . . 120.3(2) ?
C16 C17 C18 . . 117.0(2) ?
C12 C17 C18 . . 122.6(2) ?
N1 C18 C17 . . 126.5(2) ?
N1 C18 H18 . . 116.8 ?
C17 C18 H18 . . 116.8 ?

loop_
_geom_bond_atom_site_label_1
_geom_bond_atom_site_label_2
_geom_bond_site_symmetry_2
_geom_bond_distance
_geom_bond_publ_flag
Cu1 O1 2 1.8835(15) ?
Cu1 O1 . 1.8835(15) y
Cu1 N1 . 1.9587(17) y
Cu1 N1 2 1.9587(17) ?
N1 C18 . 1.297(3) ?
N1 C1 . 1.417(3) ?
N2 C2 . 1.383(3) ?
N2 N3 . 1.409(3) ?
N2 C5 . 1.470(3) ?
N3 C3 . 1.386(3) ?
N3 C6 . 1.419(3) ?
O1 C12 . 1.294(2) ?
O2 C3 . 1.233(3) ?
C1 C2 . 1.342(3) ?
C1 C3 . 1.435(3) ?
C2 C4 . 1.488(3) ?
C4 H4A . 0.9600 ?
C4 H4B . 0.9600 ?
C4 H4C . 0.9600 ?
C5 H5A . 0.9600 ?
C5 H5B . 0.9600 ?
C5 H5C . 0.9600 ?
C6 C11 . 1.387(3) ?
C6 C7 . 1.390(3) ?
C7 C8 . 1.384(4) ?
C7 H7 . 0.9300 ?
C8 C9 . 1.386(5) ?
C8 H8 . 0.9300 ?
C9 C10 . 1.366(5) ?
C9 H9 . 0.9300 ?
C10 C11 . 1.380(4) ?
C10 H10 . 0.9300 ?
C11 H11 . 0.9300 ?
C12 C13 . 1.418(3) ?
C12 C17 . 1.419(3) ?
C13 C14 . 1.371(3) ?
C13 Cl1 . 1.733(2) ?
C14 C15 . 1.389(3) ?
C14 H14 . 0.9300 ?
C15 C16 . 1.362(3) ?
C15 Cl2 . 1.739(2) ?
C16 C17 . 1.414(3) ?
C16 H16 . 0.9300 ?
C17 C18 . 1.430(3) ?
C18 H18 . 0.9300 ?

loop_
_geom_hbond_atom_site_label_D
_geom_hbond_atom_site_label_H
_geom_hbond_atom_site_label_A
_geom_hbond_site_symmetry_A
_geom_hbond_distance_DH
_geom_hbond_distance_HA
_geom_hbond_distance_DA
_geom_hbond_angle_DHA
C11 H11 O2 . 0.93 2.49 2.950(3) 111.0
C5 H5A O2 5 0.96 2.46 3.352(3) 153.8
